data_7102939
loop_
_publ_author_name
'Miller, Natalie A'
'Willis, Anthony C'
'Sherburn, Michael S'

_publ_section_title
;
 Formal total synthesis of triptolide.
;
_journal_issue 10
_journal_name_full 'Chemical communications (Cambridge, England)'
_journal_page_first 1226
_journal_page_last 1228
_journal_paper_doi 10.1039/b718754h
_journal_year 2008
_chemical_compound_source local
_chemical_formula_moiety 'C20 H24 O3'
_chemical_formula_sum 'C20 H24 O3'
_chemical_formula_weight 312.41
_space_group_IT_number 14
_symmetry_cell_setting monoclinic
_symmetry_space_group_name_Hall '-P 2yab'
_symmetry_space_group_name_H-M 'P 1 21/a 1'
_atom_sites_solution_hydrogens geom
_atom_sites_solution_primary direct
_audit_creation_date 06-09-05
_audit_creation_method CRYSTALS_ver_12.18
_audit_update_record
;
2006-09-05 - Report on C20 H24 O3
by Anthony C. Willis
for Natalie Miller and Mick Sherburn
2006-09-06 - passes checkcif tests with minor warnings

2007-08-27 # Formatted by publCIF
;
_cell_angle_alpha 90
_cell_angle_beta 115.5026(8)
_cell_angle_gamma 90
_cell_formula_units_Z 8
_cell_length_a 22.0658(4)
_cell_length_b 6.9171(1)
_cell_length_c 24.1734(4)
_cell_measurement_reflns_used 44279
_cell_measurement_temperature 200
_cell_measurement_theta_max 25
_cell_measurement_theta_min 3
_cell_volume 3330.12(10)
_computing_cell_refinement 'Denzo/Scalepack '
_computing_data_collection 'COLLECT (Nonius BV, 1997)'
_computing_data_reduction 'Denzo/Scalepack (Otwinowski & Minor, 1997)'
_computing_molecular_graphics
;
ORTEP-II (Johnson 1976) in teXsan (MSC, 1992-1997)
;
_computing_publication_material 'CRYSTALS '
_computing_structure_refinement 'CRYSTALS (Watkin et al 2003)'
_computing_structure_solution 'SIR92 (Altomare et al, 1994)'
_diffrn_ambient_temperature 200
_diffrn_measured_fraction_theta_full 0.998
_diffrn_measured_fraction_theta_max 0.998
_diffrn_measurement_device_type 'Nonius KappaCCD'
_diffrn_measurement_method ' \f and \w scans with CCD '
_diffrn_radiation_monochromator graphite
_diffrn_radiation_type 'Mo K\a'
_diffrn_radiation_wavelength 0.71073
_diffrn_reflns_av_R_equivalents 0.076
_diffrn_reflns_limit_h_max 26
_diffrn_reflns_limit_h_min -26
_diffrn_reflns_limit_k_max 8
_diffrn_reflns_limit_k_min -7
_diffrn_reflns_limit_l_max 28
_diffrn_reflns_limit_l_min -28
_diffrn_reflns_number 54540
_diffrn_reflns_theta_full 24.992
_diffrn_reflns_theta_max 24.992
_diffrn_reflns_theta_min 2.588
_diffrn_standards_number 0
_exptl_absorpt_coefficient_mu 0.082
_exptl_absorpt_correction_T_max 0.996
_exptl_absorpt_correction_T_min 0.978
_exptl_absorpt_correction_type integration
_exptl_absorpt_process_details
;
via Gaussian method (Coppens, 1970) implemented in maXus (2000)
;
_exptl_crystal_colour colourless
_exptl_crystal_density_diffrn 1.246
_exptl_crystal_description needle
_exptl_crystal_F_000 1344
_exptl_crystal_size_max 0.40
_exptl_crystal_size_mid 0.07
_exptl_crystal_size_min 0.05
_refine_diff_density_max 0.18
_refine_diff_density_min -0.25
_refine_ls_extinction_method None
_refine_ls_goodness_of_fit_ref 1.1332
_refine_ls_hydrogen_treatment noref
_refine_ls_matrix_type full
_refine_ls_number_parameters 507
_refine_ls_number_reflns 3109
_refine_ls_number_restraints 142
_refine_ls_R_factor_all 0.0948
_refine_ls_R_factor_gt 0.0410
_refine_ls_shift/su_max 0.010079
_refine_ls_structure_factor_coef F
_refine_ls_weighting_details
;
Method, part 1, Chebychev polynomial, (Watkin, 1994, Prince, 1982)
[weight] = 1.0/[A~0~*T~0~(x)+A~1~*T~1~(x) ... +A~n-1~]*T~n-1~(x)]
where A~i~ are the Chebychev coefficients listed below and x= Fcalc/Fmax
Method = Robust Weighting (Prince, 1982)
W = [weight] * [1-(deltaF/6*sigmaF)^2^]^2^
A~i~ are:
1.30 -1.11 1.44 -0.536 0.473
;
_refine_ls_weighting_scheme calc
_refine_ls_wR_factor_all 0.0401
_refine_ls_wR_factor_gt 0.0356
_refine_ls_wR_factor_ref 0.0356
_reflns_limit_h_max 23
_reflns_limit_h_min -26
_reflns_limit_k_max 8
_reflns_limit_k_min 0
_reflns_limit_l_max 28
_reflns_limit_l_min 0
_reflns_number_gt 3109
_reflns_number_total 5856
_reflns_threshold_expression I>2.0\s(I)
_cod_data_source_file b718754h.txt
_cod_data_source_block she0617a
_cod_depositor_comments
;
The following automatic conversions were performed:
'_symmetry_cell_setting' value 'Monoclinic' changed to 'monoclinic'
according to '/home/saulius/struct/CIF-dictionaries/cif_core.dic'
dictionary named 'cif_core.dic' version 2.4.1 from 2010-06-29.

Automatic conversion script
Id: cif_fix_enum 1527 2010-12-29 10:47:43Z saulius 
;
_cod_original_sg_symbol_H-M 'P 1 21/a 1 '
_cod_database_code 7102939

loop_
_symmetry_equiv_pos_as_xyz
x,y,z
-x,-y,-z
-x+1/2,y+1/2,-z
x+1/2,-y+1/2,z

loop_
_atom_site_label
_atom_site_type_symbol
_atom_site_fract_x
_atom_site_fract_y
_atom_site_fract_z
_atom_site_U_iso_or_equiv
_atom_site_occupancy
_atom_site_adp_type
_atom_site_refinement_flags_posn
_atom_site_refinement_flags_adp
_atom_site_refinement_flags_occupancy
_atom_site_disorder_assembly
_atom_site_disorder_group
_atom_site_attached_hydrogens
O1 O 0.19255(7) 0.8589(2) 0.45315(7) 0.0494 1.0000 Uani . . . . . .
O19 O 0.15071(8) 0.5767(3) 0.41065(7) 0.0612 1.0000 Uani . . . . . .
O23 O 0.29772(8) 1.3209(2) 0.73698(7) 0.0585 1.0000 Uani . . . . . .
O123 O 0.38151(9) 1.0810(3) 0.96762(8) 0.0697 1.0000 Uani . . . . . .
O1011 O 0.4963(4) 0.9823(9) 0.7028(3) 0.0655 0.628(5) Uani D U P . . .
O1012 O 0.4826(5) 1.0675(13) 0.7109(5) 0.0595 0.372(5) Uani D U P . . .
O1191 O 0.49466(18) 0.7379(6) 0.64178(16) 0.0768 0.628(5) Uani D U P . . .
O1192 O 0.5202(3) 0.8897(12) 0.6558(3) 0.0777 0.372(5) Uani D U P . . .
C2 C 0.14396(10) 0.7241(4) 0.43389(9) 0.0446 1.0000 Uani . . . . . .
C3 C 0.08625(10) 0.7833(3) 0.44675(9) 0.0415 1.0000 Uani . . . . . .
C4 C 0.06365(11) 0.6284(3) 0.47951(10) 0.0476 1.0000 Uani . . . . . .
C5 C 0.06453(10) 0.7306(3) 0.53580(9) 0.0401 1.0000 Uani . . . . . .
C6 C 0.11998(9) 0.8864(3) 0.55394(8) 0.0325 1.0000 Uani . . . . . .
C7 C 0.11093(9) 1.0469(3) 0.59451(9) 0.0371 1.0000 Uani . . . . . .
C8 C 0.14057(9) 0.9489(3) 0.65870(9) 0.0367 1.0000 Uani . . . . . .
C9 C 0.14777(10) 1.0738(3) 0.71202(9) 0.0435 1.0000 Uani . . . . . .
C10 C 0.19815(10) 1.1990(3) 0.73959(9) 0.0424 1.0000 Uani . . . . . .
C11 C 0.24703(10) 1.2220(3) 0.71275(9) 0.0420 1.0000 Uani . . . . . .
C12 C 0.22899(10) 1.1203(3) 0.65270(9) 0.0383 1.0000 Uani . . . . . .
C13 C 0.20828(9) 0.9094(3) 0.65764(9) 0.0358 1.0000 Uani . . . . . .
C14 C 0.18883(9) 0.8053(3) 0.59769(8) 0.0319 1.0000 Uani . . . . . .
C15 C 0.22350(10) 0.6633(3) 0.58880(10) 0.0416 1.0000 Uani . . . . . .
C16 C 0.16168(10) 1.2083(3) 0.60397(9) 0.0409 1.0000 Uani . . . . . .
C17 C 0.11260(10) 0.9572(3) 0.49027(9) 0.0386 1.0000 Uani . . . . . .
C18 C 0.17623(11) 1.0175(3) 0.48387(10) 0.0447 1.0000 Uani . . . . . .
C20 C 0.20846(12) 1.3207(3) 0.79456(10) 0.0527 1.0000 Uani . . . . . .
C21 C 0.18790(14) 1.5304(3) 0.77558(12) 0.0642 1.0000 Uani . . . . . .
C22 C 0.17248(17) 1.2424(4) 0.83103(13) 0.0808 1.0000 Uani . . . . . .
C106 C 0.44059(10) 0.7415(3) 0.79573(9) 0.0429 1.0000 Uani D U . . . .
C107 C 0.38511(10) 0.7065(3) 0.81794(9) 0.0409 1.0000 Uani . . . . . .
C108 C 0.42659(11) 0.6280(3) 0.88411(9) 0.0448 1.0000 Uani . . . . . .
C109 C 0.39014(11) 0.5989(3) 0.92338(10) 0.0520 1.0000 Uani . . . . . .
C110 C 0.37538(11) 0.7411(3) 0.95293(10) 0.0488 1.0000 Uani D . . . . .
C111 C 0.39207(11) 0.9398(3) 0.94209(10) 0.0506 1.0000 Uani . . . . . .
C112 C 0.41881(11) 0.9603(3) 0.89497(10) 0.0480 1.0000 Uani . . . . . .
C113 C 0.47269(10) 0.8054(3) 0.90398(9) 0.0463 1.0000 Uani . . . . . .
C114 C 0.49665(10) 0.8219(3) 0.85433(10) 0.0450 1.0000 Uani . . . . . .
C115 C 0.55692(12) 0.8818(4) 0.86316(11) 0.0612 1.0000 Uani . . . . . .
C116 C 0.36191(10) 0.9023(3) 0.83133(9) 0.0459 1.0000 Uani . . . . . .
C120 C 0.34214(12) 0.7111(4) 0.99532(11) 0.0586 1.0000 Uani D U . . . .
C1021 C 0.4706(4) 0.8146(9) 0.6727(4) 0.0516 0.628(5) Uani D U P . . .
C1022 C 0.4855(6) 0.9008(16) 0.6832(6) 0.0510 0.372(5) Uani D U P . . .
C1031 C 0.4134(2) 0.7503(7) 0.6846(2) 0.0398 0.628(5) Uani D U P . . .
C1032 C 0.4457(5) 0.7435(14) 0.6956(4) 0.0486 0.372(5) Uani D U P . . .
C1041 C 0.42129(18) 0.5410(5) 0.70762(15) 0.0455 0.628(5) Uani D U P . . .
C1042 C 0.4897(3) 0.5802(8) 0.7343(3) 0.0511 0.372(5) Uani D U P . . .
C1051 C 0.4663(6) 0.5604(13) 0.7751(5) 0.0482 0.628(5) Uani D U P . . .
C1052 C 0.4587(11) 0.535(2) 0.7785(9) 0.0491 0.372(5) Uani D U P . . .
C1171 C 0.4156(5) 0.8765(13) 0.7366(4) 0.0447 0.628(5) Uani D U P . . .
C1172 C 0.4138(8) 0.846(2) 0.7336(6) 0.0377 0.372(5) Uani D U P . . .
C1181 C 0.4561(5) 1.0486(13) 0.7333(5) 0.0595 0.628(5) Uani D U P . . .
C1182 C 0.4333(9) 1.057(2) 0.7359(10) 0.0520 0.372(5) Uani D U P . . .
C1211 C 0.3706(11) 0.537(3) 1.0369(9) 0.1200 0.54(3) Uani D U P . . .
C1212 C 0.3901(11) 0.614(3) 1.0531(7) 0.1091 0.46(3) Uani D U P . . .
C1221 C 0.2676(6) 0.702(3) 0.9594(7) 0.0980 0.54(3) Uani D U P . . .
C1222 C 0.2761(9) 0.608(4) 0.9656(9) 0.1165 0.46(3) Uani D U P . . .
H31 H 0.04749 0.8236 0.40790 0.0492 1.0000 Uiso R . . . . .
H41 H 0.01740 0.5817 0.45235 0.0585 1.0000 Uiso R . . . . .
H42 H 0.09545 0.5165 0.49194 0.0585 1.0000 Uiso R . . . . .
H51 H 0.02001 0.7922 0.52573 0.0492 1.0000 Uiso R . . . . .
H52 H 0.07506 0.6363 0.57009 0.0492 1.0000 Uiso R . . . . .
H71 H 0.06361 1.0927 0.58028 0.0448 1.0000 Uiso R . . . . .
H81 H 0.11652 0.8258 0.65805 0.0450 1.0000 Uiso R . . . . .
H91 H 0.11286 1.0627 0.72786 0.0537 1.0000 Uiso R . . . . .
H121 H 0.26590 1.1271 0.63923 0.0475 1.0000 Uiso R . . . . .
H131 H 0.24097 0.8375 0.69422 0.0419 1.0000 Uiso R . . . . .
H151 H 0.20511 0.5925 0.54885 0.0496 1.0000 Uiso R . . . . .
H152 H 0.26818 0.6264 0.62201 0.0496 1.0000 Uiso R . . . . .
H161 H 0.16504 1.2386 0.56493 0.0506 1.0000 Uiso R . . . . .
H162 H 0.14933 1.3281 0.61991 0.0506 1.0000 Uiso R . . . . .
H171 H 0.07899 1.0645 0.47550 0.0462 1.0000 Uiso R . . . . .
H181 H 0.16770 1.1382 0.45888 0.0569 1.0000 Uiso R . . . . .
H182 H 0.21396 1.0399 0.52522 0.0569 1.0000 Uiso R . . . . .
H201 H 0.25763 1.3205 0.82227 0.0637 1.0000 Uiso R . . . . .
H211 H 0.19510 1.6088 0.81265 0.0781 1.0000 Uiso R . . . . .
H212 H 0.13940 1.5351 0.74590 0.0781 1.0000 Uiso R . . . . .
H213 H 0.21577 1.5843 0.75578 0.0781 1.0000 Uiso R . . . . .
H221 H 0.18123 1.3291 0.86678 0.1053 1.0000 Uiso R . . . . .
H222 H 0.12312 1.2370 0.80423 0.1053 1.0000 Uiso R . . . . .
H223 H 0.18940 1.1095 0.84612 0.1053 1.0000 Uiso R . . . . .
H1031 H 0.3700 0.7676 0.6474 0.0474 0.6281 Uiso R . . . . .
H1032 H 0.4101 0.6924 0.6563 0.0594 0.3719 Uiso R . . . . .
H1041 H 0.44272 0.4590 0.68691 0.0567 0.6281 Uiso R . . . . .
H1042 H 0.37690 0.4842 0.70067 0.0567 0.6281 Uiso R . . . . .
H1043 H 0.4876 0.4654 0.7084 0.0633 0.3719 Uiso R . . . . .
H1044 H 0.5374 0.6231 0.7569 0.0633 0.3719 Uiso R . . . . .
H1051 H 0.5141 0.5784 0.7822 0.0591 0.6281 Uiso R . . . . .
H1052 H 0.4628 0.4434 0.7979 0.0591 0.6281 Uiso R . . . . .
H1053 H 0.4175 0.454 0.7582 0.0626 0.3719 Uiso R . . . . .
H1054 H 0.4917 0.467 0.8158 0.0626 0.3719 Uiso R . . . . .
H1071 H 0.34793 0.6195 0.79092 0.0479 1.0000 Uiso R . . . . .
H1081 H 0.45222 0.5094 0.88359 0.0552 1.0000 Uiso R . . . . .
H1091 H 0.37598 0.4646 0.92774 0.0630 1.0000 Uiso R . . . . .
H1121 H 0.43586 1.0939 0.89441 0.0564 1.0000 Uiso R . . . . .
H1131 H 0.50943 0.7978 0.94653 0.0529 1.0000 Uiso R . . . . .
H1151 H 0.57058 0.8775 0.82874 0.0719 1.0000 Uiso R . . . . .
H1152 H 0.58892 0.9315 0.90427 0.0719 1.0000 Uiso R . . . . .
H1161 H 0.35780 0.9994 0.79925 0.0549 1.0000 Uiso R . . . . .
H1162 H 0.31785 0.8900 0.83354 0.0549 1.0000 Uiso R . . . . .
H1171 H 0.3690 0.9209 0.7268 0.0517 0.6281 Uiso R . . . . .
H1172 H 0.3638 0.833 0.7123 0.0464 0.3719 Uiso R . . . . .
H1181 H 0.4255 1.1553 0.7093 0.0691 0.6281 Uiso R . . . . .
H1182 H 0.4858 1.0958 0.7755 0.0691 0.6281 Uiso R . . . . .
H1183 H 0.3930 1.137 0.7106 0.0650 0.3719 Uiso R . . . . .
H1184 H 0.4533 1.105 0.7791 0.0650 0.3719 Uiso R . . . . .
H1201 H 0.35236 0.8276 1.02233 0.0724 0.5400 Uiso R . . . . .
H1202 H 0.33265 0.8423 1.00709 0.0724 0.4600 Uiso R . . . . .
H1211 H 0.3473 0.522 1.0642 0.1640 0.5403 Uiso R . . . . .
H1212 H 0.3634 0.418 1.0113 0.1640 0.5403 Uiso R . . . . .
H1213 H 0.4197 0.556 1.0625 0.1640 0.5403 Uiso R . . . . .
H1214 H 0.3678 0.594 1.0810 0.1391 0.4597 Uiso R . . . . .
H1215 H 0.4037 0.486 1.0429 0.1391 0.4597 Uiso R . . . . .
H1216 H 0.4308 0.697 1.0740 0.1391 0.4597 Uiso R . . . . .
H1221 H 0.2462 0.683 0.9880 0.1237 0.5403 Uiso R . . . . .
H1222 H 0.2555 0.593 0.9297 0.1237 0.5403 Uiso R . . . . .
H1223 H 0.2511 0.826 0.9365 0.1237 0.5403 Uiso R . . . . .
H1224 H 0.2567 0.593 0.9959 0.1492 0.4597 Uiso R . . . . .
H1225 H 0.2445 0.685 0.9297 0.1492 0.4597 Uiso R . . . . .
H1226 H 0.2832 0.478 0.9514 0.1492 0.4597 Uiso R . . . . .

loop_
_atom_site_aniso_label
_atom_site_aniso_U_11
_atom_site_aniso_U_22
_atom_site_aniso_U_33
_atom_site_aniso_U_23
_atom_site_aniso_U_13
_atom_site_aniso_U_12
O1 0.0448(8) 0.0580(10) 0.0536(9) -0.0046(8) 0.0288(7) -0.0098(8)
O19 0.0555(10) 0.0736(12) 0.0636(10) -0.0220(9) 0.0343(8) -0.0086(9)
O23 0.0537(9) 0.0554(10) 0.0651(10) -0.0161(8) 0.0244(8) -0.0188(9)
O123 0.0934(13) 0.0574(11) 0.0625(11) -0.0210(9) 0.0375(10) -0.0014(10)
O1011 0.064(3) 0.062(5) 0.067(4) 0.002(4) 0.025(3) -0.023(3)
O1012 0.056(4) 0.063(6) 0.061(4) 0.000(5) 0.027(3) -0.004(4)
O1191 0.076(2) 0.083(3) 0.096(2) 0.013(2) 0.060(2) 0.014(2)
O1192 0.065(3) 0.108(5) 0.081(4) 0.034(4) 0.051(3) 0.032(4)
C2 0.0387(11) 0.0600(15) 0.0361(11) -0.0023(11) 0.0170(9) -0.0037(11)
C3 0.0326(10) 0.0548(13) 0.0356(11) 0.0006(10) 0.0133(9) -0.0022(10)
C4 0.0420(12) 0.0535(14) 0.0508(13) -0.0087(11) 0.0233(10) -0.0137(11)
C5 0.0323(10) 0.0463(13) 0.0444(11) 0.0001(10) 0.0190(9) -0.0054(10)
C6 0.0264(9) 0.0353(11) 0.0369(10) 0.0019(9) 0.0146(8) -0.0004(8)
C7 0.0314(10) 0.0412(12) 0.0394(11) 0.0034(9) 0.0160(8) 0.0069(9)
C8 0.0346(10) 0.0363(11) 0.0415(11) -0.0005(9) 0.0185(9) -0.0057(9)
C9 0.0411(11) 0.0507(13) 0.0425(12) 0.0030(11) 0.0217(9) 0.0005(11)
C10 0.0465(12) 0.0408(12) 0.0397(11) 0.0003(10) 0.0186(10) -0.0002(10)
C11 0.0410(11) 0.0351(11) 0.0467(12) 0.0015(10) 0.0159(10) -0.0024(10)
C12 0.0365(11) 0.0352(11) 0.0471(12) -0.0021(10) 0.0216(9) -0.0077(9)
C13 0.0324(10) 0.0328(11) 0.0396(11) 0.0069(9) 0.0130(8) 0.0014(9)
C14 0.0295(9) 0.0305(10) 0.0398(11) 0.0051(9) 0.0188(8) -0.0027(9)
C15 0.0342(11) 0.0382(12) 0.0516(12) 0.0009(10) 0.0178(10) 0.0007(10)
C16 0.0510(12) 0.0341(11) 0.0416(11) 0.0016(9) 0.0237(10) 0.0031(10)
C17 0.0363(11) 0.0410(12) 0.0382(11) 0.0046(9) 0.0158(9) 0.0039(9)
C18 0.0505(12) 0.0448(13) 0.0469(12) 0.0042(10) 0.0287(10) -0.0051(10)
C20 0.0629(14) 0.0534(15) 0.0429(13) -0.0046(11) 0.0239(11) -0.0023(12)
C21 0.0787(18) 0.0502(15) 0.0663(16) -0.0067(13) 0.0338(14) 0.0019(13)
C22 0.130(3) 0.0707(19) 0.0630(16) -0.0170(15) 0.0614(18) -0.0186(18)
C106 0.0428(11) 0.0419(12) 0.0407(11) -0.0019(9) 0.0150(9) 0.0040(10)
C107 0.0399(11) 0.0409(12) 0.0391(11) -0.0084(10) 0.0142(9) -0.0022(10)
C108 0.0546(13) 0.0375(12) 0.0460(12) -0.0014(10) 0.0253(11) 0.0051(10)
C109 0.0607(14) 0.0459(13) 0.0510(13) 0.0011(11) 0.0257(12) 0.0005(12)
C110 0.0524(13) 0.0512(14) 0.0438(12) -0.0057(11) 0.0218(11) 0.0001(11)
C111 0.0533(13) 0.0497(14) 0.0425(12) -0.0137(11) 0.0146(10) 0.0019(11)
C112 0.0569(14) 0.0370(13) 0.0472(13) -0.0082(10) 0.0196(11) -0.0061(11)
C113 0.0422(12) 0.0532(14) 0.0369(11) -0.0023(10) 0.0109(10) -0.0027(10)
C114 0.0388(11) 0.0466(13) 0.0434(12) 0.0006(10) 0.0120(9) 0.0018(10)
C115 0.0526(15) 0.0729(17) 0.0542(14) -0.0059(13) 0.0193(12) -0.0105(13)
C116 0.0454(12) 0.0476(13) 0.0443(12) -0.0016(10) 0.0190(10) 0.0075(11)
C120 0.0668(15) 0.0639(16) 0.0503(13) -0.0063(12) 0.0301(12) 0.0030(13)
C1021 0.049(4) 0.047(4) 0.056(4) 0.006(3) 0.020(3) 0.007(3)
C1022 0.048(8) 0.064(11) 0.041(7) 0.005(8) 0.020(7) 0.015(7)
C1031 0.039(3) 0.037(2) 0.043(3) 0.0019(18) 0.017(2) 0.003(2)
C1032 0.045(5) 0.062(5) 0.042(5) -0.008(3) 0.021(5) 0.006(5)
C1041 0.057(2) 0.0344(19) 0.050(2) -0.0051(16) 0.0282(18) -0.0018(16)
C1042 0.052(4) 0.040(3) 0.067(4) 0.002(3) 0.030(3) 0.005(3)
C1051 0.059(5) 0.037(3) 0.052(3) 0.012(3) 0.027(3) 0.011(3)
C1052 0.045(5) 0.053(7) 0.058(6) -0.015(5) 0.031(5) 0.006(5)
C1171 0.045(5) 0.046(4) 0.038(3) -0.002(3) 0.013(3) 0.011(3)
C1172 0.032(6) 0.040(6) 0.043(6) -0.003(4) 0.019(5) -0.009(4)
C1181 0.087(8) 0.035(3) 0.051(4) -0.001(3) 0.025(4) -0.006(4)
C1182 0.064(8) 0.041(5) 0.057(5) 0.000(4) 0.033(5) 0.006(5)
C1211 0.173(12) 0.136(12) 0.099(9) 0.057(8) 0.105(9) 0.075(9)
C1212 0.144(11) 0.138(14) 0.065(6) 0.032(8) 0.063(6) 0.073(9)
C1221 0.079(4) 0.152(12) 0.079(5) -0.001(7) 0.049(4) 0.001(6)
C1222 0.107(8) 0.171(15) 0.097(8) -0.040(10) 0.067(7) -0.064(9)

loop_
_atom_type_symbol
_atom_type_scat_dispersion_real
_atom_type_scat_dispersion_imag
_atom_type_scat_Cromer_Mann_a1
_atom_type_scat_Cromer_Mann_b1
_atom_type_scat_Cromer_Mann_a2
_atom_type_scat_Cromer_Mann_b2
_atom_type_scat_Cromer_Mann_a3
_atom_type_scat_Cromer_Mann_b3
_atom_type_scat_Cromer_Mann_a4
_atom_type_scat_Cromer_Mann_b4
_atom_type_scat_Cromer_Mann_c
_atom_type_scat_source
C 0.0033 0.0016 2.3100 20.8439 1.0200 10.2075 1.5886 0.5687 0.8650 51.6512 0.2156 'International Tables Vol C 4.2.6.8 and 6.1.1.4'
H 0.0000 0.0000 0.4930 10.5109 0.3229 26.1257 0.1402 3.1424 0.0408 57.7998 0.0030 'International Tables Vol C 4.2.6.8 and 6.1.1.4'
O 0.0106 0.0060 3.0485 13.2771 2.2868 5.7011 1.5463 0.3239 0.8670 32.9089 0.2508 'International Tables Vol C 4.2.6.8 and 6.1.1.4'

loop_
_exptl_crystal_face_index_h
_exptl_crystal_face_index_k
_exptl_crystal_face_index_l
_exptl_crystal_face_perp_dist
1 0 0 0.010
-1 0 0 0.050
0 1 0 0.200
0 -1 0 0.200
0 0 1 0.001
0 0 -1 0.050
1 0 -1 0.030
-1 0 1 0.040

loop_
_geom_angle_atom_site_label_1
_geom_angle_site_symmetry_1
_geom_angle_atom_site_label_2
_geom_angle_site_symmetry_2
_geom_angle_atom_site_label_3
_geom_angle_site_symmetry_3
_geom_angle
_geom_angle_publ_flag
C2 . O1 . C18 . 111.36(15) yes
C1021 . O1011 . C1181 . 109.8(6) yes
C1022 . O1012 . C1182 . 111.5(9) yes
O1 . C2 . O19 . 120.58(19) yes
O1 . C2 . C3 . 111.25(19) yes
O19 . C2 . C3 . 128.2(2) yes
C2 . C3 . C4 . 114.29(19) yes
C2 . C3 . C17 . 104.59(17) yes
C4 . C3 . C17 . 107.68(16) yes
C2 . C3 . H31 . 110.0 no
C4 . C3 . H31 . 110.0 no
C17 . C3 . H31 . 110.0 no
C3 . C4 . C5 . 104.74(17) yes
C3 . C4 . H41 . 110.6 no
C5 . C4 . H41 . 110.6 no
C3 . C4 . H42 . 110.6 no
C5 . C4 . H42 . 110.6 no
H41 . C4 . H42 . 109.5 no
C4 . C5 . C6 . 106.29(16) yes
C4 . C5 . H51 . 110.3 no
C6 . C5 . H51 . 110.3 no
C4 . C5 . H52 . 110.3 no
C6 . C5 . H52 . 110.3 no
H51 . C5 . H52 . 109.5 no
C5 . C6 . C7 . 112.15(15) yes
C5 . C6 . C14 . 111.60(15) yes
C7 . C6 . C14 . 100.64(14) yes
C5 . C6 . C17 . 101.88(15) yes
C7 . C6 . C17 . 114.44(16) yes
C14 . C6 . C17 . 116.59(14) yes
C6 . C7 . C8 . 101.89(15) yes
C6 . C7 . C16 . 109.40(15) yes
C8 . C7 . C16 . 101.70(15) yes
C6 . C7 . H71 . 114.2 no
C8 . C7 . H71 . 114.2 no
C16 . C7 . H71 . 114.2 no
C7 . C8 . C9 . 116.69(17) yes
C7 . C8 . C13 . 93.17(15) yes
C9 . C8 . C13 . 111.96(16) yes
C7 . C8 . H81 . 111.3 no
C9 . C8 . H81 . 111.3 no
C13 . C8 . H81 . 111.3 no
C8 . C9 . C10 . 123.88(18) yes
C8 . C9 . H91 . 118.1 no
C10 . C9 . H91 . 118.1 no
C9 . C10 . C11 . 117.07(18) yes
C9 . C10 . C20 . 125.36(19) yes
C11 . C10 . C20 . 117.56(18) yes
C10 . C11 . O23 . 122.42(19) yes
C10 . C11 . C12 . 115.49(17) yes
O23 . C11 . C12 . 122.06(19) yes
C11 . C12 . C13 . 109.30(17) yes
C11 . C12 . C16 . 108.35(16) yes
C13 . C12 . C16 . 102.02(15) yes
C11 . C12 . H121 . 112.2 no
C13 . C12 . H121 . 112.2 no
C16 . C12 . H121 . 112.2 no
C12 . C13 . C8 . 98.95(15) yes
C12 . C13 . C14 . 110.33(16) yes
C8 . C13 . C14 . 103.05(15) yes
C12 . C13 . H131 . 114.3 no
C8 . C13 . H131 . 114.3 no
C14 . C13 . H131 . 114.3 no
C6 . C14 . C13 . 106.01(15) yes
C6 . C14 . C15 . 129.15(18) yes
C13 . C14 . C15 . 124.63(18) yes
C14 . C15 . H151 . 120.0 no
C14 . C15 . H152 . 120.0 no
H151 . C15 . H152 . 120.0 no
C7 . C16 . C12 . 103.00(15) yes
C7 . C16 . H161 . 111.1 no
C12 . C16 . H161 . 111.1 no
C7 . C16 . H162 . 111.1 no
C12 . C16 . H162 . 111.1 no
H161 . C16 . H162 . 109.5 no
C3 . C17 . C6 . 106.16(16) yes
C3 . C17 . C18 . 103.67(16) yes
C6 . C17 . C18 . 118.33(16) yes
C3 . C17 . H171 . 109.4 no
C6 . C17 . H171 . 109.4 no
C18 . C17 . H171 . 109.4 no
C17 . C18 . O1 . 106.56(16) yes
C17 . C18 . H181 . 110.2 no
O1 . C18 . H181 . 110.2 no
C17 . C18 . H182 . 110.2 no
O1 . C18 . H182 . 110.2 no
H181 . C18 . H182 . 109.5 no
C10 . C20 . C21 . 110.66(19) yes
C10 . C20 . C22 . 113.3(2) yes
C21 . C20 . C22 . 110.5(2) yes
C10 . C20 . H201 . 107.4 no
C21 . C20 . H201 . 107.4 no
C22 . C20 . H201 . 107.4 no
C20 . C21 . H211 . 109.5 no
C20 . C21 . H212 . 109.5 no
H211 . C21 . H212 . 109.5 no
C20 . C21 . H213 . 109.5 no
H211 . C21 . H213 . 109.5 no
H212 . C21 . H213 . 109.5 no
C20 . C22 . H221 . 109.5 no
C20 . C22 . H222 . 109.5 no
H221 . C22 . H222 . 109.5 no
C20 . C22 . H223 . 109.5 no
H221 . C22 . H223 . 109.5 no
H222 . C22 . H223 . 109.5 no
C107 . C106 . C114 . 100.39(16) yes
C107 . C106 . C1051 . 116.1(5) yes
C114 . C106 . C1051 . 109.3(5) yes
C107 . C106 . C1052 . 106.0(7) yes
C114 . C106 . C1052 . 112.1(8) yes
C107 . C106 . C1171 . 112.4(4) yes
C114 . C106 . C1171 . 116.6(4) yes
C1051 . C106 . C1171 . 102.7(5) yes
C114 . C106 . C1172 . 123.5(6) yes
C1052 . C106 . C1172 . 101.6(8) yes
C106 . C107 . C108 . 101.96(16) yes
C106 . C107 . C116 . 108.67(17) yes
C108 . C107 . C116 . 101.12(16) yes
C106 . C107 . H1071 . 114.5 no
C108 . C107 . H1071 . 114.5 no
C116 . C107 . H1071 . 114.5 no
C107 . C108 . C109 . 117.31(18) yes
C107 . C108 . C113 . 93.46(16) yes
C109 . C108 . C113 . 111.95(18) yes
C107 . C108 . H1081 . 111.0 no
C109 . C108 . H1081 . 111.0 no
C113 . C108 . H1081 . 111.0 no
C108 . C109 . C110 . 124.1(2) yes
C108 . C109 . H1091 . 118.0 no
C110 . C109 . H1091 . 118.0 no
C109 . C110 . C111 . 117.0(2) yes
C109 . C110 . C120 . 124.3(2) yes
C111 . C110 . C120 . 118.7(2) yes
C110 . C111 . O123 . 122.4(2) yes
C110 . C111 . C112 . 115.69(19) yes
O123 . C111 . C112 . 121.9(2) yes
C111 . C112 . C113 . 110.98(18) yes
C111 . C112 . C116 . 108.16(18) yes
C113 . C112 . C116 . 101.78(16) yes
C111 . C112 . H1121 . 111.8 no
C113 . C112 . H1121 . 111.8 no
C116 . C112 . H1121 . 111.8 no
C112 . C113 . C108 . 98.30(16) yes
C112 . C113 . C114 . 110.31(18) yes
C108 . C113 . C114 . 102.92(17) yes
C112 . C113 . H1131 . 114.5 no
C108 . C113 . H1131 . 114.5 no
C114 . C113 . H1131 . 114.5 no
C106 . C114 . C113 . 106.77(17) yes
C106 . C114 . C115 . 128.4(2) yes
C113 . C114 . C115 . 124.7(2) yes
C114 . C115 . H1151 . 120.0 no
C114 . C115 . H1152 . 120.0 no
H1151 . C115 . H1152 . 120.0 no
C107 . C116 . C112 . 103.61(16) yes
C107 . C116 . H1161 . 110.9 no
C112 . C116 . H1161 . 110.9 no
C107 . C116 . H1162 . 110.9 no
C112 . C116 . H1162 . 110.9 no
H1161 . C116 . H1162 . 109.5 no
C110 . C120 . C1211 . 112.0(7) yes
C110 . C120 . C1212 . 109.8(9) yes
C110 . C120 . C1221 . 110.3(7) yes
C1211 . C120 . C1221 . 112.9(8) yes
C110 . C120 . C1222 . 113.3(8) yes
C1212 . C120 . C1222 . 112.6(10) yes
C110 . C120 . H1201 . 107.1 no
C1211 . C120 . H1201 . 107.2 no
C1221 . C120 . H1201 . 107.1 no
C110 . C120 . H1202 . 106.9 no
C1212 . C120 . H1202 . 107.0 no
C1222 . C120 . H1202 . 106.8 no
O1011 . C1021 . O1191 . 120.9(7) yes
O1011 . C1021 . C1031 . 110.3(6) yes
O1191 . C1021 . C1031 . 128.8(5) yes
O1012 . C1022 . O1192 . 120.2(10) yes
O1012 . C1022 . C1032 . 111.2(8) yes
O1192 . C1022 . C1032 . 128.5(9) yes
C1021 . C1031 . C1041 . 112.4(5) yes
C1021 . C1031 . C1171 . 105.2(5) yes
C1041 . C1031 . C1171 . 106.6(4) yes
C1021 . C1031 . H1031 . 110.8 no
C1041 . C1031 . H1031 . 110.8 no
C1171 . C1031 . H1031 . 110.8 no
C1022 . C1032 . C1042 . 112.6(8) yes
C1022 . C1032 . C1172 . 103.9(8) yes
C1042 . C1032 . C1172 . 108.0(7) yes
C1022 . C1032 . H1032 . 110.7 no
C1042 . C1032 . H1032 . 110.7 no
C1172 . C1032 . H1032 . 110.7 no
C1031 . C1041 . C1051 . 103.2(4) yes
C1031 . C1041 . H1041 . 111.0 no
C1051 . C1041 . H1041 . 111.0 no
C1031 . C1041 . H1042 . 111.0 no
C1051 . C1041 . H1042 . 111.0 no
H1041 . C1041 . H1042 . 109.5 no
C1032 . C1042 . C1052 . 102.9(8) yes
C1032 . C1042 . H1043 . 111.1 no
C1052 . C1042 . H1043 . 111.1 no
C1032 . C1042 . H1044 . 111.1 no
C1052 . C1042 . H1044 . 111.1 no
H1043 . C1042 . H1044 . 109.5 no
C106 . C1051 . C1041 . 105.0(6) yes
C106 . C1051 . H1051 . 110.5 no
C1041 . C1051 . H1051 . 110.6 no
C106 . C1051 . H1052 . 110.6 no
C1041 . C1051 . H1052 . 110.6 no
H1051 . C1051 . H1052 . 109.5 no
C1042 . C1052 . C106 . 103.7(9) yes
C1042 . C1052 . H1053 . 110.9 no
C106 . C1052 . H1053 . 110.9 no
C1042 . C1052 . H1054 . 110.9 no
C106 . C1052 . H1054 . 110.9 no
H1053 . C1052 . H1054 . 109.5 no
C1031 . C1171 . C106 . 106.4(6) yes
C1031 . C1171 . C1181 . 102.7(6) yes
C106 . C1171 . C1181 . 121.7(7) yes
C1031 . C1171 . H1171 . 108.5 no
C106 . C1171 . H1171 . 108.5 no
C1181 . C1171 . H1171 . 108.5 no
C106 . C1172 . C1032 . 106.5(9) yes
C106 . C1172 . C1182 . 115.6(11) yes
C1032 . C1172 . C1182 . 105.6(9) yes
C106 . C1172 . H1172 . 109.7 no
C1032 . C1172 . H1172 . 109.7 no
C1182 . C1172 . H1172 . 109.6 no
C1171 . C1181 . O1011 . 106.4(6) yes
C1171 . C1181 . H1181 . 110.2 no
O1011 . C1181 . H1181 . 110.2 no
C1171 . C1181 . H1182 . 110.2 no
O1011 . C1181 . H1182 . 110.2 no
H1181 . C1181 . H1182 . 109.5 no
C1172 . C1182 . O1012 . 106.5(10) yes
C1172 . C1182 . H1183 . 110.2 no
O1012 . C1182 . H1183 . 110.2 no
C1172 . C1182 . H1184 . 110.2 no
O1012 . C1182 . H1184 . 110.2 no
H1183 . C1182 . H1184 . 109.5 no
C120 . C1211 . H1211 . 109.5 no
C120 . C1211 . H1212 . 109.6 no
H1211 . C1211 . H1212 . 109.5 no
C120 . C1211 . H1213 . 109.3 no
H1211 . C1211 . H1213 . 109.5 no
H1212 . C1211 . H1213 . 109.5 no
C120 . C1212 . H1214 . 109.4 no
C120 . C1212 . H1215 . 109.5 no
H1214 . C1212 . H1215 . 109.5 no
C120 . C1212 . H1216 . 109.4 no
H1214 . C1212 . H1216 . 109.5 no
H1215 . C1212 . H1216 . 109.5 no
C120 . C1221 . H1221 . 109.4 no
C120 . C1221 . H1222 . 109.5 no
H1221 . C1221 . H1222 . 109.5 no
C120 . C1221 . H1223 . 109.5 no
H1221 . C1221 . H1223 . 109.5 no
H1222 . C1221 . H1223 . 109.5 no
C120 . C1222 . H1224 . 109.5 no
C120 . C1222 . H1225 . 109.5 no
H1224 . C1222 . H1225 . 109.5 no
C120 . C1222 . H1226 . 109.3 no
H1224 . C1222 . H1226 . 109.5 no
H1225 . C1222 . H1226 . 109.5 no

loop_
_geom_bond_atom_site_label_1
_geom_bond_site_symmetry_1
_geom_bond_atom_site_label_2
_geom_bond_site_symmetry_2
_geom_bond_distance
_geom_bond_publ_flag
O1 . C2 . 1.344(3) yes
O1 . C18 . 1.454(3) yes
O19 . C2 . 1.204(3) yes
O23 . C11 . 1.224(2) yes
O123 . C111 . 1.230(3) yes
O1011 . C1021 . 1.357(6) yes
O1011 . C1181 . 1.450(8) yes
O1012 . C1022 . 1.349(11) yes
O1012 . C1182 . 1.455(11) yes
O1191 . C1021 . 1.210(7) yes
O1192 . C1022 . 1.212(10) yes
C2 . C3 . 1.492(3) yes
C3 . C4 . 1.537(3) yes
C3 . C17 . 1.538(3) yes
C3 . H31 . 1.000 no
C4 . C5 . 1.526(3) yes
C4 . H41 . 1.000 no
C4 . H42 . 1.000 no
C5 . C6 . 1.546(3) yes
C5 . H51 . 1.000 no
C5 . H52 . 1.000 no
C6 . C7 . 1.550(3) yes
C6 . C14 . 1.535(3) yes
C6 . C17 . 1.556(3) yes
C7 . C8 . 1.556(3) yes
C7 . C16 . 1.527(3) yes
C7 . H71 . 1.000 no
C8 . C9 . 1.502(3) yes
C8 . C13 . 1.530(3) yes
C8 . H81 . 1.000 no
C9 . C10 . 1.339(3) yes
C9 . H91 . 1.000 no
C10 . C11 . 1.487(3) yes
C10 . C20 . 1.505(3) yes
C11 . C12 . 1.505(3) yes
C12 . C13 . 1.549(3) yes
C12 . C16 . 1.568(3) yes
C12 . H121 . 1.000 no
C13 . C14 . 1.505(3) yes
C13 . H131 . 1.000 no
C14 . C15 . 1.318(3) yes
C15 . H151 . 1.000 no
C15 . H152 . 1.000 no
C16 . H161 . 1.000 no
C16 . H162 . 1.000 no
C17 . C18 . 1.535(3) yes
C17 . H171 . 1.000 no
C18 . H181 . 1.000 no
C18 . H182 . 1.000 no
C20 . C21 . 1.530(3) yes
C20 . C22 . 1.518(3) yes
C20 . H201 . 1.000 no
C21 . H211 . 1.000 no
C21 . H212 . 1.000 no
C21 . H213 . 1.000 no
C22 . H221 . 1.000 no
C22 . H222 . 1.000 no
C22 . H223 . 1.000 no
C106 . C107 . 1.553(3) yes
C106 . C114 . 1.529(3) yes
C106 . C1051 . 1.544(9) yes
C106 . C1052 . 1.587(13) yes
C106 . C1171 . 1.593(8) yes
C106 . C1172 . 1.538(13) yes
C107 . C108 . 1.559(3) yes
C107 . C116 . 1.531(3) yes
C107 . H1071 . 1.000 no
C108 . C109 . 1.499(3) yes
C108 . C113 . 1.533(3) yes
C108 . H1081 . 1.000 no
C109 . C110 . 1.336(3) yes
C109 . H1091 . 1.000 no
C110 . C111 . 1.475(3) yes
C110 . C120 . 1.509(3) yes
C111 . C112 . 1.498(3) yes
C112 . C113 . 1.545(3) yes
C112 . C116 . 1.562(3) yes
C112 . H1121 . 1.000 no
C113 . C114 . 1.510(3) yes
C113 . H1131 . 1.000 no
C114 . C115 . 1.320(3) yes
C115 . H1151 . 1.000 no
C115 . H1152 . 1.000 no
C116 . H1161 . 1.000 no
C116 . H1162 . 1.000 no
C120 . C1211 . 1.522(13) yes
C120 . C1212 . 1.501(13) yes
C120 . C1221 . 1.495(11) yes
C120 . C1222 . 1.498(13) yes
C120 . H1201 . 1.000 no
C120 . H1202 . 1.000 no
C1021 . C1031 . 1.480(7) yes
C1022 . C1032 . 1.508(12) yes
C1031 . C1041 . 1.533(6) yes
C1031 . H1031 . 1.000 no
C1032 . C1042 . 1.521(10) yes
C1032 . C1172 . 1.547(13) yes
C1032 . H1032 . 1.000 no
C1041 . C1051 . 1.508(11) yes
C1041 . H1041 . 1.000 no
C1041 . H1042 . 1.000 no
C1042 . C1052 . 1.530(14) yes
C1042 . H1043 . 1.000 no
C1042 . H1044 . 1.000 no
C1051 . H1051 . 1.000 no
C1051 . H1052 . 1.000 no
C1052 . H1053 . 1.000 no
C1052 . H1054 . 1.000 no
C1171 . C1181 . 1.511(10) yes
C1171 . H1171 . 1.000 no
C1172 . H1172 . 1.000 no
C1181 . H1181 . 1.000 no
C1181 . H1182 . 1.000 no
C1182 . H1183 . 1.000 no
C1182 . H1184 . 1.000 no
C1211 . H1211 . 1.000 no
C1211 . H1212 . 1.000 no
C1211 . H1213 . 1.000 no
C1212 . H1214 . 1.000 no
C1212 . H1215 . 1.000 no
C1212 . H1216 . 1.000 no
C1221 . H1221 . 1.000 no
C1221 . H1222 . 1.000 no
C1221 . H1223 . 1.000 no
C1222 . H1224 . 1.000 no
C1222 . H1225 . 1.000 no
C1222 . H1226 . 1.000 no

loop_
_geom_contact_atom_site_label_1
_geom_contact_atom_site_label_2
_geom_contact_distance
_geom_contact_site_symmetry_1
_geom_contact_site_symmetry_2
_geom_contact_publ_flag
O1 C15 3.242(3) . 3_556 no
O1 C18 3.533(2) . 3_546 no
O19 C1031 3.098(5) . 3_546 no
O19 C1022 3.13(1) . 3_546 no
O19 O1012 3.138(9) . 3_546 no
O19 C1021 3.141(7) . 3_546 no
O19 C1182 3.22(2) . 3_546 no
O19 C1181 3.26(1) . 3_546 no
O19 O1011 3.288(7) . 3_546 no
O19 C1032 3.425(9) . 3_546 no
O19 C1171 3.499(9) . 3_546 no
O19 C1172 3.53(1) . 3_546 no
O19 C18 3.587(2) . 3_546 no
O23 C107 3.378(2) . 1_565 no
O23 C1041 3.453(5) . 1_565 no
O23 C1182 3.51(2) . . no
O23 C1052 3.57(2) . 1_565 no
O23 C116 3.579(2) . . no
O123 C113 3.464(2) . 2_677 no
O1012 C1041 3.53(1) . 1_565 no
O1012 C2 3.579(9) . 3_556 no
O1012 C1042 3.58(1) . 1_565 no
O1191 C8 3.327(5) . 4_565 no
O1191 C5 3.520(5) . 4_565 no
O1192 C4 3.411(7) . 3_556 no
O1192 C8 3.519(8) . 4_565 no
O1192 C5 3.537(9) . 4_565 no
C15 C16 3.512(3) . 1_545 no
C15 C18 3.514(4) . 3_546 no
C1041 C1182 3.40(1) . 1_545 no
C1041 C1181 3.49(1) . 1_545 no
C1051 C1182 3.60(2) . 1_545 no
C1052 C1182 3.44(2) . 1_545 no
C1052 C1181 3.53(2) . 1_545 no

loop_
_geom_torsion_atom_site_label_1
_geom_torsion_atom_site_label_2
_geom_torsion_atom_site_label_3
_geom_torsion_atom_site_label_4
_geom_torsion_site_symmetry_1
_geom_torsion_site_symmetry_2
_geom_torsion_site_symmetry_3
_geom_torsion_site_symmetry_4
_geom_torsion
_geom_torsion_publ_flag
O1 C2 C3 C4 . . . . -129.8(2) no
O1 C2 C3 C17 . . . . -12.3(2) no
O1 C18 C17 C3 . . . . -14.2(2) no
O1 C18 C17 C6 . . . . 103.0(2) no
O19 C2 O1 C18 . . . . -175.6(2) no
O19 C2 C3 C4 . . . . 48.9(3) no
O19 C2 C3 C17 . . . . 166.4(2) no
O23 C11 C10 C9 . . . . -174.2(2) no
O23 C11 C10 C20 . . . . 7.0(3) no
O23 C11 C12 C13 . . . . 133.8(2) no
O23 C11 C12 C16 . . . . -115.8(2) no
O123 C111 C110 C109 . . . . -178.9(2) no
O123 C111 C110 C120 . . . . 2.0(3) no
O123 C111 C112 C113 . . . . 138.2(2) no
O123 C111 C112 C116 . . . . -110.9(2) no
O1011 C1021 C1031 C1041 . . . . -127.2(5) no
O1011 C1021 C1031 C1171 . . . . -11.6(7) no
O1011 C1181 C1171 C106 . . . . 95(1) no
O1011 C1181 C1171 C1031 . . . . -23.5(8) no
O1012 C1022 C1032 C1042 . . . . -114(1) no
O1012 C1022 C1032 C1172 . . . . 3(1) no
O1012 C1182 C1172 C106 . . . . 108(2) no
O1012 C1182 C1172 C1032 . . . . -10(1) no
O1191 C1021 O1011 C1181 . . . . 176.7(7) no
O1191 C1021 C1031 C1041 . . . . 52.3(8) no
O1191 C1021 C1031 C1171 . . . . 167.9(7) no
O1192 C1022 O1012 C1182 . . . . 174(1) no
O1192 C1022 C1032 C1172 . . . . 179(1) no
C2 O1 C18 C17 . . . . 7.4(2) no
C2 C3 C4 C5 . . . . 126.5(2) no
C2 C3 C17 C6 . . . . -109.8(2) no
C2 C3 C17 C18 . . . . 15.6(2) no
C3 C2 O1 C18 . . . . 3.2(2) no
C3 C4 C5 C6 . . . . -30.0(2) no
C3 C17 C6 C5 . . . . -29.7(2) no
C3 C17 C6 C7 . . . . -150.9(2) no
C3 C17 C6 C14 . . . . 92.1(2) no
C4 C3 C17 C6 . . . . 12.2(2) no
C4 C3 C17 C18 . . . . 137.5(2) no
C4 C5 C6 C7 . . . . 159.8(1) no
C4 C5 C6 C14 . . . . -88.1(2) no
C4 C5 C6 C17 . . . . 37.0(2) no
C5 C4 C3 C17 . . . . 10.8(2) no
C5 C6 C7 C8 . . . . 80.0(2) no
C5 C6 C7 C16 . . . . -172.9(1) no
C5 C6 C14 C13 . . . . -114.3(2) no
C5 C6 C14 C15 . . . . 60.6(3) no
C5 C6 C17 C18 . . . . -145.5(2) no
C6 C7 C8 C9 . . . . 172.8(2) no
C6 C7 C8 C13 . . . . 56.3(2) no
C6 C7 C16 C12 . . . . -76.4(2) no
C6 C14 C13 C8 . . . . 31.3(2) no
C6 C14 C13 C12 . . . . -73.5(2) no
C7 C6 C14 C13 . . . . 4.8(2) no
C7 C6 C14 C15 . . . . 179.7(2) no
C7 C6 C17 C18 . . . . 93.3(2) no
C7 C8 C9 C10 . . . . -79.7(2) no
C7 C8 C13 C12 . . . . 60.6(2) no
C7 C8 C13 C14 . . . . -52.9(2) no
C7 C16 C12 C11 . . . . -108.1(2) no
C7 C16 C12 C13 . . . . 7.1(2) no
C8 C7 C6 C14 . . . . -38.7(2) no
C8 C7 C6 C17 . . . . -164.6(2) no
C8 C7 C16 C12 . . . . 30.8(2) no
C8 C9 C10 C11 . . . . 3.8(3) no
C8 C9 C10 C20 . . . . -177.5(2) no
C8 C13 C12 C11 . . . . 71.5(2) no
C8 C13 C12 C16 . . . . -43.1(2) no
C8 C13 C14 C15 . . . . -143.8(2) no
C9 C8 C7 C16 . . . . 59.8(2) no
C9 C8 C13 C12 . . . . -59.9(2) no
C9 C8 C13 C14 . . . . -173.3(2) no
C9 C10 C11 C12 . . . . 7.6(3) no
C9 C10 C20 C21 . . . . -104.0(3) no
C9 C10 C20 C22 . . . . 20.8(3) no
C10 C9 C8 C13 . . . . 26.0(3) no
C10 C11 C12 C13 . . . . -48.0(2) no
C10 C11 C12 C16 . . . . 62.4(2) no
C11 C10 C20 C21 . . . . 74.7(3) no
C11 C10 C20 C22 . . . . -160.5(2) no
C11 C12 C13 C14 . . . . 179.0(2) no
C12 C11 C10 C20 . . . . -171.2(2) no
C12 C13 C14 C15 . . . . 111.3(2) no
C13 C8 C7 C16 . . . . -56.7(2) no
C13 C14 C6 C17 . . . . 129.2(2) no
C14 C6 C7 C16 . . . . 68.4(2) no
C14 C6 C17 C18 . . . . -23.7(3) no
C14 C13 C12 C16 . . . . 64.5(2) no
C15 C14 C6 C17 . . . . -55.9(3) no
C16 C7 C6 C17 . . . . -57.5(2) no
C106 C107 C108 C109 . . . . 173.0(2) no
C106 C107 C108 C113 . . . . 56.1(2) no
C106 C107 C116 C112 . . . . -77.8(2) no
C106 C114 C113 C108 . . . . 29.9(2) no
C106 C114 C113 C112 . . . . -74.2(2) no
C106 C1051 C1041 C1031 . . . . 41.2(8) no
C106 C1052 C1042 C1032 . . . . -40(1) no
C106 C1171 C1031 C1021 . . . . -107.7(6) no
C106 C1171 C1031 C1041 . . . . 11.9(7) no
C106 C1172 C1032 C1022 . . . . -119.2(9) no
C106 C1172 C1032 C1042 . . . . 1(1) no
C107 C106 C114 C113 . . . . 6.0(2) no
C107 C106 C114 C115 . . . . -178.7(2) no
C107 C106 C1051 C1041 . . . . 89.7(7) no
C107 C106 C1052 C1042 . . . . 157.8(7) no
C107 C106 C1171 C1031 . . . . -112.6(6) no
C107 C106 C1171 C1181 . . . . 130.7(9) no
C107 C106 C1172 C1032 . . . . -137.4(8) no
C107 C106 C1172 C1182 . . . . 106(1) no
C107 C108 C109 C110 . . . . -79.4(2) no
C107 C108 C113 C112 . . . . 61.5(2) no
C107 C108 C113 C114 . . . . -51.7(2) no
C107 C116 C112 C111 . . . . -107.7(2) no
C107 C116 C112 C113 . . . . 9.3(2) no
C108 C107 C106 C114 . . . . -39.3(2) no
C108 C107 C106 C1051 . . . . 78.4(4) no
C108 C107 C106 C1052 . . . . 77.5(7) no
C108 C107 C106 C1171 . . . . -163.9(4) no
C108 C107 C106 C1172 . . . . -172.4(6) no
C108 C107 C116 C112 . . . . 29.0(2) no
C108 C109 C110 C111 . . . . 4.6(3) no
C108 C109 C110 C120 . . . . -176.4(2) no
C108 C113 C112 C111 . . . . 70.1(2) no
C108 C113 C112 C116 . . . . -44.8(2) no
C108 C113 C114 C115 . . . . -145.6(2) no
C109 C108 C107 C116 . . . . 61.0(2) no
C109 C108 C113 C112 . . . . -59.8(2) no
C109 C108 C113 C114 . . . . -173.0(2) no
C109 C110 C111 C112 . . . . 4.7(3) no
C109 C110 C120 C1211 . . . . 42.2(8) no
C109 C110 C120 C1212 . . . . 70.5(8) no
C109 C110 C120 C1221 . . . . -84.4(9) no
C109 C110 C120 C1222 . . . . -56(1) no
C110 C109 C108 C113 . . . . 26.9(3) no
C110 C111 C112 C113 . . . . -45.4(2) no
C110 C111 C112 C116 . . . . 65.5(2) no
C111 C110 C120 C1211 . . . . -138.8(8) no
C111 C110 C120 C1212 . . . . -110.6(8) no
C111 C110 C120 C1221 . . . . 94.6(9) no
C111 C110 C120 C1222 . . . . 123(1) no
C111 C112 C113 C114 . . . . 177.2(2) no
C112 C111 C110 C120 . . . . -174.3(2) no
C112 C113 C114 C115 . . . . 110.4(2) no
C113 C108 C107 C116 . . . . -55.9(2) no
C113 C114 C106 C1051 . . . . -116.5(5) no
C113 C114 C106 C1052 . . . . -106(1) no
C113 C114 C106 C1171 . . . . 127.7(5) no
C113 C114 C106 C1172 . . . . 132.0(8) no
C114 C106 C107 C116 . . . . 67.0(2) no
C114 C106 C1051 C1041 . . . . -157.7(5) no
C114 C106 C1052 C1042 . . . . -93.6(9) no
C114 C106 C1171 C1031 . . . . 132.2(5) no
C114 C106 C1171 C1181 . . . . 16(1) no
C114 C106 C1172 C1032 . . . . 102.1(8) no
C114 C106 C1172 C1182 . . . . -15(2) no
C114 C113 C112 C116 . . . . 62.3(2) no
C115 C114 C106 C1051 . . . . 58.8(6) no
C115 C114 C106 C1052 . . . . 69(1) no
C115 C114 C106 C1171 . . . . -57.0(6) no
C115 C114 C106 C1172 . . . . -52.8(9) no
C116 C107 C106 C1051 . . . . -175.4(4) no
C116 C107 C106 C1052 . . . . -176.3(7) no
C116 C107 C106 C1171 . . . . -57.6(4) no
C116 C107 C106 C1172 . . . . -66.1(6) no
C1021 O1011 C1181 C1171 . . . . 17.7(9) no
C1021 C1031 C1041 C1051 . . . . 82.1(8) no
C1021 C1031 C1171 C1181 . . . . 21.1(7) no
C1022 O1012 C1182 C1172 . . . . 12(2) no
C1022 C1032 C1042 C1052 . . . . 139(1) no
C1022 C1032 C1172 C1182 . . . . 4(1) no
C1031 C1021 O1011 C1181 . . . . -3.7(8) no
C1031 C1171 C106 C1051 . . . . 12.8(8) no
C1032 C1022 O1012 C1182 . . . . -10(1) no
C1032 C1172 C106 C1052 . . . . -25(1) no
C1041 C1031 C1171 C1181 . . . . 140.6(5) no
C1041 C1051 C106 C1171 . . . . -33.3(9) no
C1042 C1032 C1172 C1182 . . . . 124(1) no
C1042 C1052 C106 C1172 . . . . 40(1) no
C1051 C106 C1171 C1181 . . . . -104(1) no
C1051 C1041 C1031 C1171 . . . . -32.7(8) no
C1052 C106 C1172 C1182 . . . . -141(2) no
C1052 C1042 C1032 C1172 . . . . 25(1) no
